data_7115716
loop_
_publ_author_name
'Fei Wang'
'Hong-Ru Fu'
'Yao Kang'
'Jian Zhang'

_publ_section_title
;
 A new approach towards zeolitic tetrazolate-imidazolate frameworks
 (ZTIFs) with uncoordinated N-heteroatom sites for high CO2 uptake
;
_journal_name_full Chem.Commun.
_journal_page_first 12065
_journal_paper_doi 10.1039/C4cc05022C
_journal_volume 50
_journal_year 2014
_chemical_formula_moiety 'C9 H4 N4 Zn'
_chemical_formula_sum 'C9 H4 N4 Zn'
_chemical_formula_weight 233.53
_chemical_name_systematic
; 
 ? 
;
_space_group_IT_number 217
_symmetry_cell_setting cubic
_symmetry_space_group_name_Hall 'I -4 2 3'
_symmetry_space_group_name_H-M 'I -4 3 m'
_atom_sites_solution_hydrogens geom
_atom_sites_solution_primary direct
_atom_sites_solution_secondary difmap
_audit_creation_method SHELXL-97
_cell_angle_alpha 90.00
_cell_angle_beta 90.00
_cell_angle_gamma 90.00
_cell_formula_units_Z 12
_cell_length_a 16.9615(3)
_cell_length_b 16.9615(3)
_cell_length_c 16.9615(3)
_cell_measurement_reflns_used 1600
_cell_measurement_temperature 100.00(10)
_cell_measurement_theta_max 74.4437
_cell_measurement_theta_min 3.6823
_cell_volume 4879.70(15)
_computing_cell_refinement
;
CrysAlisPro, Agilent Technologies,
Version 1.171.36.20 (release 27-06-2012 CrysAlis171 .NET)
(compiled Jul 11 2012,15:38:31)
;
_computing_data_collection
;
CrysAlisPro, Agilent Technologies,
Version 1.171.36.20 (release 27-06-2012 CrysAlis171 .NET)
(compiled Jul 11 2012,15:38:31)
;
_computing_data_reduction
;
CrysAlisPro, Agilent Technologies,
Version 1.171.36.20 (release 27-06-2012 CrysAlis171 .NET)
(compiled Jul 11 2012,15:38:31)
;
_computing_structure_refinement 'SHELXL-97 (Sheldrick, 1997)'
_computing_structure_solution 'SHELXS-97 (Sheldrick, 1990)'
_diffrn_ambient_temperature 100.00(10)
_diffrn_detector_area_resol_mean 10.3503
_diffrn_measured_fraction_theta_full 0.998
_diffrn_measured_fraction_theta_max 0.998
_diffrn_measurement_device_type 'SuperNova, Dual, Cu at zero, Atlas'
_diffrn_measurement_method '\w scans'
_diffrn_radiation_monochromator mirror
_diffrn_radiation_source 'SuperNova (Cu) X-ray Source'
_diffrn_radiation_type CuK\a
_diffrn_radiation_wavelength 1.54178
_diffrn_reflns_av_R_equivalents 0.0221
_diffrn_reflns_av_sigmaI/netI 0.0186
_diffrn_reflns_limit_h_max 20
_diffrn_reflns_limit_h_min -2
_diffrn_reflns_limit_k_max 19
_diffrn_reflns_limit_k_min -10
_diffrn_reflns_limit_l_max 13
_diffrn_reflns_limit_l_min -14
_diffrn_reflns_number 2175
_diffrn_reflns_theta_full 66.97
_diffrn_reflns_theta_max 66.97
_diffrn_reflns_theta_min 3.69
_exptl_absorpt_coefficient_mu 1.917
_exptl_absorpt_correction_T_max 0.7005
_exptl_absorpt_correction_T_min 0.7005
_exptl_absorpt_correction_type multi-scan
_exptl_absorpt_process_details
;
CrysAlisPro, Agilent Technologies,
Version 1.171.35.21 (release 20-01-2012 CrysAlis171 .NET)
(compiled Jan 23 2012,18:06:46)
Empirical absorption correction using spherical harmonics,
 implemented in SCALE3 ABSPACK scaling algorithm.
;
_exptl_crystal_colour yellow
_exptl_crystal_density_diffrn 0.954
_exptl_crystal_density_method 'not measured'
_exptl_crystal_description block
_exptl_crystal_F_000 1392
_exptl_crystal_size_max 0.20
_exptl_crystal_size_mid 0.20
_exptl_crystal_size_min 0.20
_platon_squeeze_details
;
;
_refine_diff_density_max 0.221
_refine_diff_density_min -0.226
_refine_diff_density_rms 0.046
_refine_ls_abs_structure_details 'Flack H D (1983), Acta Cryst. A39, 876-881'
_refine_ls_abs_structure_Flack 0.11(6)
_refine_ls_extinction_method none
_refine_ls_goodness_of_fit_ref 1.069
_refine_ls_hydrogen_treatment constr
_refine_ls_matrix_type full
_refine_ls_number_parameters 39
_refine_ls_number_reflns 775
_refine_ls_number_restraints 0
_refine_ls_restrained_S_all 1.069
_refine_ls_R_factor_all 0.0297
_refine_ls_R_factor_gt 0.0293
_refine_ls_shift/su_max 0.001
_refine_ls_shift/su_mean 0.000
_refine_ls_structure_factor_coef Fsqd
_refine_ls_weighting_details 'calc w=1/[\s^2^(Fo^2^)+(0.0650P)^2^+0.2390P] where P=(Fo^2^+2Fc^2^)/3'
_refine_ls_weighting_scheme calc
_refine_ls_wR_factor_gt 0.0831
_refine_ls_wR_factor_ref 0.0840
_reflns_number_gt 765
_reflns_number_total 775
_reflns_threshold_expression >2sigma(I)
_cod_data_source_file c4cc05022c2.cif
_cod_data_source_block 1
_cod_original_sg_symbol_H-M I-43m
_cod_database_code 7115716

loop_
_symmetry_equiv_pos_as_xyz
'x, y, z'
'-x, -y, z'
'-x, y, -z'
'x, -y, -z'
'z, x, y'
'z, -x, -y'
'-z, -x, y'
'-z, x, -y'
'y, z, x'
'-y, z, -x'
'y, -z, -x'
'-y, -z, x'
'y, x, z'
'-y, -x, z'
'y, -x, -z'
'-y, x, -z'
'x, z, y'
'-x, z, -y'
'-x, -z, y'
'x, -z, -y'
'z, y, x'
'z, -y, -x'
'-z, y, -x'
'-z, -y, x'
'x+1/2, y+1/2, z+1/2'
'-x+1/2, -y+1/2, z+1/2'
'-x+1/2, y+1/2, -z+1/2'
'x+1/2, -y+1/2, -z+1/2'
'z+1/2, x+1/2, y+1/2'
'z+1/2, -x+1/2, -y+1/2'
'-z+1/2, -x+1/2, y+1/2'
'-z+1/2, x+1/2, -y+1/2'
'y+1/2, z+1/2, x+1/2'
'-y+1/2, z+1/2, -x+1/2'
'y+1/2, -z+1/2, -x+1/2'
'-y+1/2, -z+1/2, x+1/2'
'y+1/2, x+1/2, z+1/2'
'-y+1/2, -x+1/2, z+1/2'
'y+1/2, -x+1/2, -z+1/2'
'-y+1/2, x+1/2, -z+1/2'
'x+1/2, z+1/2, y+1/2'
'-x+1/2, z+1/2, -y+1/2'
'-x+1/2, -z+1/2, y+1/2'
'x+1/2, -z+1/2, -y+1/2'
'z+1/2, y+1/2, x+1/2'
'z+1/2, -y+1/2, -x+1/2'
'-z+1/2, y+1/2, -x+1/2'
'-z+1/2, -y+1/2, x+1/2'

loop_
_atom_site_label
_atom_site_type_symbol
_atom_site_fract_x
_atom_site_fract_y
_atom_site_fract_z
_atom_site_U_iso_or_equiv
_atom_site_adp_type
_atom_site_occupancy
_atom_site_symmetry_multiplicity
_atom_site_calc_flag
_atom_site_refinement_flags
Zn1 Zn 1.2500 1.0000 0.5000 0.0417(2) Uani 1 4 d S
C1 C 1.12748(14) 0.87252(14) 0.4851(2) 0.0486(11) Uani 1 2 d S
N1 N 1.18189(12) 0.90897(13) 0.52666(12) 0.0459(5) Uani 1 1 d .
C4 C 1.17797(18) 0.87592(19) 0.60003(18) 0.0576(7) Uani 1 1 d .
C2 C 1.1103(2) 0.8897(2) 0.3987(3) 0.0582(10) Uani 1 2 d S
H2A H 1.0927 0.8425 0.3729 0.070 Uiso 0.50 1 d PR
C3 C 1.0512(5) 0.9488(5) 0.3914(8) 0.097(4) Uani 0.50 2 d SP
H3A H 1.0406 0.9615 0.3368 0.145 Uiso 0.50 2 d SPR
H3B H 1.0039 0.9328 0.4166 0.145 Uiso 0.25 1 d PR

loop_
_atom_site_aniso_label
_atom_site_aniso_U_11
_atom_site_aniso_U_22
_atom_site_aniso_U_33
_atom_site_aniso_U_23
_atom_site_aniso_U_13
_atom_site_aniso_U_12
Zn1 0.0413(3) 0.0418(2) 0.0418(2) 0.000 0.000 0.000
C1 0.0465(10) 0.0465(10) 0.053(3) -0.0003(10) 0.0003(10) 0.0007(14)
N1 0.0431(10) 0.0492(10) 0.0455(10) 0.0041(8) -0.0042(8) -0.0033(9)
C4 0.0538(17) 0.0630(17) 0.0559(15) 0.0154(13) -0.0130(12) -0.0126(13)
C2 0.0629(15) 0.0629(15) 0.049(2) 0.0086(15) -0.0086(15) -0.0129(19)
C3 0.101(5) 0.101(5) 0.089(7) 0.027(5) -0.027(5) -0.009(7)

loop_
_atom_type_symbol
_atom_type_description
_atom_type_scat_dispersion_real
_atom_type_scat_dispersion_imag
_atom_type_scat_source
C C 0.0181 0.0091 'International Tables Vol C Tables 4.2.6.8 and 6.1.1.4'
H H 0.0000 0.0000 'International Tables Vol C Tables 4.2.6.8 and 6.1.1.4'
N N 0.0311 0.0180 'International Tables Vol C Tables 4.2.6.8 and 6.1.1.4'
Zn Zn -1.5491 0.6778 'International Tables Vol C Tables 4.2.6.8 and 6.1.1.4'

loop_
_geom_angle_atom_site_label_1
_geom_angle_atom_site_label_2
_geom_angle_atom_site_label_3
_geom_angle
_geom_angle_site_symmetry_1
_geom_angle_site_symmetry_3
N1 Zn1 N1 109.89(6) 43_764 .
N1 Zn1 N1 108.63(12) 43_764 42_756
N1 Zn1 N1 109.89(6) . 42_756
N1 Zn1 N1 109.89(6) 43_764 4_576
N1 Zn1 N1 108.63(12) . 4_576
N1 Zn1 N1 109.89(6) 42_756 4_576
N1 C1 N1 111.9(3) . 14_775
N1 C1 C2 124.03(17) . .
N1 C1 C2 124.03(17) 14_775 .
C1 N1 C4 105.1(2) . .
C1 N1 Zn1 130.8(2) . .
C4 N1 Zn1 123.79(17) . .
C4 C4 N1 108.94(15) 14_775 .
C3 C2 C1 110.6(6) . .

loop_
_geom_bond_atom_site_label_1
_geom_bond_atom_site_label_2
_geom_bond_distance
_geom_bond_site_symmetry_2
Zn1 N1 1.981(2) 43_764
Zn1 N1 1.981(2) .
Zn1 N1 1.981(2) 42_756
Zn1 N1 1.981(2) 4_576
C1 N1 1.315(3) .
C1 N1 1.315(3) 14_775
C1 C2 1.524(5) .
N1 C4 1.367(4) .
C4 C4 1.293(6) 14_775
C2 C3 1.424(13) .

loop_
_platon_squeeze_void_nr
_platon_squeeze_void_average_x
_platon_squeeze_void_average_y
_platon_squeeze_void_average_z
_platon_squeeze_void_volume
_platon_squeeze_void_count_electrons
1 -0.011 -0.005 -0.004 2428.2 543.8
